data_7123152
loop_
_publ_author_name
'Liu, Wen'
'Zhou, Pengfei'
'Lang, Jiawen'
'Dong, Shunxi'
'Liu, Xiaohua'
'Feng, Xiaoming'

_publ_section_title
;
 Nickel(II)-catalyzed asymmetric intramolecular Alder-ene reaction of
 1,7-dienes
;
_journal_name_full 'Chemical Communications'
_journal_paper_doi 10.1039/C9CC01521C
_journal_year 2019
_chemical_absolute_configuration ad
_chemical_formula_sum 'C24 H27 N O6 S'
_chemical_formula_weight 457.52
_space_group_crystal_system monoclinic
_space_group_IT_number 4
_space_group_name_Hall 'P 2yb'
_space_group_name_H-M_alt 'P 1 21 1'
_symmetry_space_group_name_Hall 'P 2yb'
_symmetry_space_group_name_H-M 'P 1 21 1'
_atom_sites_solution_hydrogens geom
_audit_creation_method SHELXL-2016/6
_audit_update_record
;
2019-01-09 deposited with the CCDC.    2019-03-19 downloaded from the CCDC.
;
_cell_angle_alpha 90
_cell_angle_beta 103.835(3)
_cell_angle_gamma 90
_cell_formula_units_Z 4
_cell_length_a 14.8246(12)
_cell_length_b 8.6734(6)
_cell_length_c 18.6689(15)
_cell_measurement_reflns_used 9958
_cell_measurement_temperature 171(2)
_cell_measurement_theta_max 28.25
_cell_measurement_theta_min 2.78
_cell_volume 2330.8(3)
_computing_cell_refinement 'Bruker SAINT'
_computing_data_collection 'Bruker APEX2'
_computing_data_reduction 'Bruker SAINT'
_computing_molecular_graphics 'Bruker SHELXTL'
_computing_publication_material 'Bruker SHELXTL'
_computing_structure_refinement 'SHELXL-2016/6 (Sheldrick, 2016)'
_computing_structure_solution 'SHELXT 2014/5 (Sheldrick, 2014)'
_diffrn_ambient_temperature 171(2)
_diffrn_measured_fraction_theta_full 0.998
_diffrn_measured_fraction_theta_max 0.998
_diffrn_measurement_device_type 'Bruker D8 Venture Photon II'
_diffrn_radiation_type MoK\a
_diffrn_radiation_wavelength 0.71073
_diffrn_reflns_av_R_equivalents 0.0366
_diffrn_reflns_av_unetI/netI 0.0307
_diffrn_reflns_Laue_measured_fraction_full 0.998
_diffrn_reflns_Laue_measured_fraction_max 0.998
_diffrn_reflns_limit_h_max 19
_diffrn_reflns_limit_h_min -19
_diffrn_reflns_limit_k_max 11
_diffrn_reflns_limit_k_min -11
_diffrn_reflns_limit_l_max 24
_diffrn_reflns_limit_l_min -24
_diffrn_reflns_number 53911
_diffrn_reflns_point_group_measured_fraction_full 0.996
_diffrn_reflns_point_group_measured_fraction_max 0.994
_diffrn_reflns_theta_full 25.242
_diffrn_reflns_theta_max 28.304
_diffrn_reflns_theta_min 2.742
_exptl_absorpt_coefficient_mu 0.178
_exptl_absorpt_correction_T_max 0.7457
_exptl_absorpt_correction_T_min 0.6951
_exptl_absorpt_correction_type multi-scan
_exptl_crystal_colour colourless
_exptl_crystal_density_diffrn 1.304
_exptl_crystal_description block
_exptl_crystal_F_000 968
_refine_diff_density_max 0.280
_refine_diff_density_min -0.265
_refine_diff_density_rms 0.037
_refine_ls_abs_structure_details
;
 Flack x determined using 4288 quotients [(I+)-(I-)]/[(I+)+(I-)]
 (Parsons, Flack and Wagner, Acta Cryst. B69 (2013) 249-259).
;
_refine_ls_abs_structure_Flack 0.011(16)
_refine_ls_extinction_method none
_refine_ls_goodness_of_fit_ref 1.056
_refine_ls_hydrogen_treatment constr
_refine_ls_matrix_type full
_refine_ls_number_parameters 585
_refine_ls_number_reflns 11524
_refine_ls_number_restraints 1
_refine_ls_restrained_S_all 1.056
_refine_ls_R_factor_all 0.0419
_refine_ls_R_factor_gt 0.0337
_refine_ls_shift/su_max 0.002
_refine_ls_shift/su_mean 0.000
_refine_ls_structure_factor_coef Fsqd
_refine_ls_weighting_details 'w=1/[\s^2^(Fo^2^)+(0.0588P)^2^+0.1537P] where P=(Fo^2^+2Fc^2^)/3'
_refine_ls_weighting_scheme calc
_refine_ls_wR_factor_gt 0.0880
_refine_ls_wR_factor_ref 0.0978
_reflns_Friedel_coverage 0.870
_reflns_Friedel_fraction_full 0.993
_reflns_Friedel_fraction_max 0.989
_reflns_number_gt 10347
_reflns_number_total 11524
_reflns_threshold_expression 'I > 2\s(I)'
_cod_data_source_file c9cc01521c2.cif
_cod_data_source_block mo_20181024_lw_cw_0m_a
_cod_depositor_comments
;
The following automatic conversions were performed:

'_exptl_absorpt_correction_type' value 'Multi-Scan' changed to
'multi-scan' according to
/home/data/users/saulius/crontab/automatic-downloads/rss-feeds/RSC/lib/dictionaries/cif_core.dic
dictionary named 'cif_core.dic' version 2.4.2 from 2011-04-26.

Automatic conversion script
Id: cif_fix_values 4973 2017-02-22 13:04:09Z antanas 
;
_cod_database_code 7123152
_shelx_shelxl_version_number 2016/6
_shelx_space_group_comment
;
The symmetry employed for this shelxl refinement is uniquely defined
by the following loop, which should always be used as a source of
symmetry information in preference to the above space-group names.
They are only intended as comments.
;

loop_
_space_group_symop_operation_xyz
'x, y, z'
'-x, y+1/2, -z'

loop_
_atom_site_label
_atom_site_type_symbol
_atom_site_fract_x
_atom_site_fract_y
_atom_site_fract_z
_atom_site_U_iso_or_equiv
_atom_site_adp_type
_atom_site_occupancy
_atom_site_site_symmetry_order
_atom_site_calc_flag
_atom_site_refinement_flags_posn
_atom_site_refinement_flags_adp
S1 S 0.09966(4) 0.75099(7) 0.86754(3) 0.02827(12) Uani 1 1 d . .
O1 O 0.01750(11) 0.8419(2) 0.86300(10) 0.0349(4) Uani 1 1 d . .
N1 N 0.18590(12) 0.8772(2) 0.88145(10) 0.0261(4) Uani 1 1 d . .
C1 C 0.9331(3) 0.4445(4) 0.95022(17) 0.0572(9) Uani 1 1 d . .
H1A H 0.955747 0.551045 0.952922 0.086 Uiso 1 1 calc R U
H1B H 0.976272 0.381292 0.986450 0.086 Uiso 1 1 calc R U
H1C H 0.871570 0.442137 0.960928 0.086 Uiso 1 1 calc R U
S2 S 0.88416(4) 0.19062(7) 0.64199(3) 0.03267(14) Uani 1 1 d . .
O2 O 0.12275(13) 0.6323(2) 0.92179(10) 0.0372(4) Uani 1 1 d . .
N2 N 0.77443(14) 0.1332(2) 0.62267(11) 0.0305(4) Uani 1 1 d . .
C2 C 0.92667(18) 0.3817(3) 0.87394(14) 0.0389(6) Uani 1 1 d . .
C3 C 0.90475(19) 0.4787(3) 0.81296(15) 0.0398(6) Uani 1 1 d . .
H3 H 0.895558 0.585479 0.819980 0.048 Uiso 1 1 calc R U
O3 O 0.27126(14) 1.1632(2) 0.66795(10) 0.0419(4) Uani 1 1 d . .
C4 C 0.89611(18) 0.4230(3) 0.74265(14) 0.0361(5) Uani 1 1 d . .
H4 H 0.882735 0.491136 0.701642 0.043 Uiso 1 1 calc R U
O4 O 0.19583(17) 0.9606(2) 0.60797(10) 0.0525(5) Uani 1 1 d . .
O5 O 0.42704(15) 0.8556(3) 0.70753(14) 0.0550(6) Uani 1 1 d . .
C5 C 0.90712(15) 0.2658(3) 0.73208(13) 0.0298(5) Uani 1 1 d . .
O6 O 0.32436(14) 0.6664(2) 0.70409(12) 0.0440(4) Uani 1 1 d . .
C6 C 0.93054(16) 0.1667(3) 0.79200(14) 0.0341(5) Uani 1 1 d . .
H6 H 0.939217 0.059777 0.784878 0.041 Uiso 1 1 calc R U
O7 O 0.67234(14) 0.3719(2) 0.84941(11) 0.0454(5) Uani 1 1 d . .
C7 C 0.94109(17) 0.2261(3) 0.86239(14) 0.0387(6) Uani 1 1 d . .
H7 H 0.958541 0.159210 0.903667 0.046 Uiso 1 1 calc R U
O8 O 0.54027(16) 0.3197(3) 0.76719(14) 0.0696(8) Uani 1 1 d . .
C8 C 0.70708(17) 0.2627(3) 0.61757(14) 0.0345(5) Uani 1 1 d . .
H8A H 0.698181 0.311672 0.568479 0.041 Uiso 1 1 calc R U
H8B H 0.734013 0.341048 0.655159 0.041 Uiso 1 1 calc R U
C9 C 0.61259(17) 0.2140(3) 0.62869(13) 0.0333(5) Uani 1 1 d . .
H9 H 0.583217 0.308328 0.643974 0.040 Uiso 1 1 calc R U
O9 O 0.63624(13) -0.0029(3) 0.85787(12) 0.0465(5) Uani 1 1 d . .
C10 C 0.54506(19) 0.1506(4) 0.56081(15) 0.0438(6) Uani 1 1 d . .
O10 O 0.77942(12) -0.0099(2) 0.84039(10) 0.0392(4) Uani 1 1 d . .
C11 C 0.5701(3) 0.1072(6) 0.50115(18) 0.0790(13) Uani 1 1 d . .
H11A H 0.524979 0.068181 0.460136 0.095 Uiso 1 1 calc R U
H11B H 0.633253 0.114701 0.498909 0.095 Uiso 1 1 calc R U
O11 O 0.94169(13) 0.0585(2) 0.64141(11) 0.0433(4) Uani 1 1 d . .
C12 C 0.4465(2) 0.1404(6) 0.5663(2) 0.0681(11) Uani 1 1 d . .
H12A H 0.408212 0.098202 0.520272 0.102 Uiso 1 1 calc R U
H12B H 0.423981 0.243504 0.574680 0.102 Uiso 1 1 calc R U
H12C H 0.442464 0.072826 0.607471 0.102 Uiso 1 1 calc R U
O12 O 0.88690(14) 0.3165(2) 0.59287(10) 0.0445(5) Uani 1 1 d . .
C13 C 0.62511(16) 0.0978(3) 0.69330(12) 0.0279(4) Uani 1 1 d . .
H13 H 0.562075 0.064160 0.697528 0.033 Uiso 1 1 calc R U
C14 C 0.67478(16) -0.0407(3) 0.67235(12) 0.0275(4) Uani 1 1 d . .
C16 C 0.78632(17) -0.1476(3) 0.61049(13) 0.0331(5) Uani 1 1 d . .
H16 H 0.833397 -0.133841 0.584338 0.040 Uiso 1 1 calc R U
C15 C 0.74707(16) -0.0200(3) 0.63690(12) 0.0277(4) Uani 1 1 d . .
C17 C 0.75638(19) -0.2948(3) 0.62253(14) 0.0380(6) Uani 1 1 d . .
H17 H 0.784305 -0.381735 0.605627 0.046 Uiso 1 1 calc R U
C18 C 0.6864(2) -0.3161(3) 0.65885(16) 0.0413(6) Uani 1 1 d . .
H18 H 0.666852 -0.417247 0.667578 0.050 Uiso 1 1 calc R U
C19 C 0.64482(18) -0.1892(3) 0.68243(14) 0.0346(5) Uani 1 1 d . .
H19 H 0.595159 -0.203788 0.705830 0.042 Uiso 1 1 calc R U
C20 C 0.67678(15) 0.1671(3) 0.76835(13) 0.0285(4) Uani 1 1 d . .
H20 H 0.737802 0.209904 0.763845 0.034 Uiso 1 1 calc R U
C21 C 0.69365(16) 0.0428(3) 0.82763(13) 0.0296(5) Uani 1 1 d . .
C22 C 0.8046(2) -0.1277(4) 0.89667(19) 0.0522(8) Uani 1 1 d . .
H22A H 0.761893 -0.215108 0.884200 0.078 Uiso 1 1 calc R U
H22B H 0.800816 -0.085045 0.944471 0.078 Uiso 1 1 calc R U
H22C H 0.868258 -0.162497 0.899403 0.078 Uiso 1 1 calc R U
C23 C 0.62046(18) 0.2941(3) 0.79295(14) 0.0365(5) Uani 1 1 d . .
C24 C 0.6247(3) 0.4929(4) 0.87896(19) 0.0551(8) Uani 1 1 d . .
H24A H 0.605274 0.573445 0.841635 0.083 Uiso 1 1 calc R U
H24B H 0.666649 0.537313 0.922766 0.083 Uiso 1 1 calc R U
H24C H 0.569928 0.450004 0.892513 0.083 Uiso 1 1 calc R U
C26 C 0.0957(2) 0.5557(3) 0.64142(15) 0.0396(6) Uani 1 1 d . .
C25 C 0.46656(16) 0.7409(3) 0.95099(14) 0.0368(5) Uani 1 1 d . .
H25 H 0.529549 0.708892 0.966021 0.044 Uiso 1 1 calc R U
C27 C 0.1450(2) 0.4834(3) 0.70497(15) 0.0413(6) Uani 1 1 d . .
H27 H 0.179599 0.393159 0.700632 0.050 Uiso 1 1 calc R U
C28 C 0.14517(18) 0.5384(3) 0.77438(15) 0.0368(5) Uani 1 1 d . .
H28 H 0.180051 0.488032 0.817315 0.044 Uiso 1 1 calc R U
C29 C 0.09303(15) 0.6697(3) 0.78004(13) 0.0285(4) Uani 1 1 d . .
C30 C 0.03986(16) 0.7409(3) 0.71755(13) 0.0328(5) Uani 1 1 d . .
H30 H 0.002160 0.827263 0.721923 0.039 Uiso 1 1 calc R U
C31 C 0.04246(18) 0.6844(3) 0.64872(14) 0.0365(5) Uani 1 1 d . .
H31 H 0.007316 0.734271 0.605738 0.044 Uiso 1 1 calc R U
C32 C 0.16187(15) 1.0197(3) 0.83596(12) 0.0275(4) Uani 1 1 d . .
H32A H 0.124489 1.088195 0.860009 0.033 Uiso 1 1 calc R U
H32B H 0.122804 0.990749 0.787031 0.033 Uiso 1 1 calc R U
C33 C 0.24605(15) 1.1090(3) 0.82495(12) 0.0266(4) Uani 1 1 d . .
H33 H 0.223176 1.176984 0.781111 0.032 Uiso 1 1 calc R U
C34 C 0.31648(15) 0.9967(3) 0.80397(12) 0.0269(4) Uani 1 1 d . .
H34 H 0.372352 1.057498 0.799875 0.032 Uiso 1 1 calc R U
C36 C 0.28097(14) 0.8283(3) 0.90406(12) 0.0255(4) Uani 1 1 d . .
C35 C 0.29274(16) 1.2142(3) 0.88789(12) 0.0288(5) Uani 1 1 d . .
C37 C 0.31000(17) 0.7346(3) 0.96605(13) 0.0318(5) Uani 1 1 d . .
H37 H 0.266520 0.701821 0.992921 0.038 Uiso 1 1 calc R U
C38 C 0.40238(17) 0.6890(3) 0.98863(14) 0.0364(5) Uani 1 1 d . .
H38 H 0.421512 0.622366 1.029846 0.044 Uiso 1 1 calc R U
C39 C 0.1003(3) 0.4978(5) 0.56639(18) 0.0618(9) Uani 1 1 d . .
H39A H 0.049147 0.425611 0.548140 0.093 Uiso 1 1 calc R U
H39B H 0.159695 0.445134 0.569901 0.093 Uiso 1 1 calc R U
H39C H 0.095117 0.585050 0.532273 0.093 Uiso 1 1 calc R U
C40 C 0.43879(16) 0.8393(3) 0.89153(13) 0.0328(5) Uani 1 1 d . .
H40 H 0.483612 0.877773 0.867243 0.039 Uiso 1 1 calc R U
C41 C 0.34617(15) 0.8830(3) 0.86669(12) 0.0268(4) Uani 1 1 d . .
C42 C 0.3672(2) 1.3168(3) 0.87188(15) 0.0414(6) Uani 1 1 d . .
H42A H 0.345899 1.361239 0.822458 0.062 Uiso 1 1 calc R U
H42B H 0.423651 1.256153 0.874244 0.062 Uiso 1 1 calc R U
H42C H 0.380704 1.399811 0.908483 0.062 Uiso 1 1 calc R U
C43 C 0.26868(19) 1.2220(3) 0.95163(14) 0.0398(6) Uani 1 1 d . .
H43A H 0.298653 1.293341 0.988241 0.048 Uiso 1 1 calc R U
H43B H 0.221426 1.156212 0.960776 0.048 Uiso 1 1 calc R U
C44 C 0.27779(16) 0.9154(3) 0.72972(12) 0.0281(4) Uani 1 1 d . .
H44 H 0.222759 0.851712 0.733132 0.034 Uiso 1 1 calc R U
C45 C 0.24926(17) 1.0297(3) 0.66625(13) 0.0333(5) Uani 1 1 d . .
C46 C 0.1615(3) 1.0596(5) 0.54499(18) 0.0746(12) Uani 1 1 d . .
H46A H 0.136130 0.996267 0.501348 0.112 Uiso 1 1 calc R U
H46B H 0.212500 1.122995 0.536205 0.112 Uiso 1 1 calc R U
H46C H 0.112563 1.126636 0.554748 0.112 Uiso 1 1 calc R U
C47 C 0.35215(17) 0.8113(3) 0.71222(13) 0.0320(5) Uani 1 1 d . .
C48 C 0.3910(3) 0.5548(4) 0.6908(2) 0.0671(10) Uani 1 1 d . .
H48A H 0.360978 0.453851 0.680624 0.101 Uiso 1 1 calc R U
H48B H 0.442946 0.547446 0.734440 0.101 Uiso 1 1 calc R U
H48C H 0.414357 0.587399 0.648278 0.101 Uiso 1 1 calc R U

loop_
_atom_site_aniso_label
_atom_site_aniso_U_11
_atom_site_aniso_U_22
_atom_site_aniso_U_33
_atom_site_aniso_U_23
_atom_site_aniso_U_13
_atom_site_aniso_U_12
S1 0.0228(2) 0.0319(3) 0.0311(3) 0.0021(2) 0.0086(2) -0.0008(2)
O1 0.0238(8) 0.0415(10) 0.0417(9) -0.0013(8) 0.0125(7) 0.0006(7)
N1 0.0212(9) 0.0280(9) 0.0297(9) 0.0030(7) 0.0071(7) 0.0012(7)
C1 0.061(2) 0.073(2) 0.0388(15) -0.0074(15) 0.0147(14) -0.0226(17)
S2 0.0321(3) 0.0354(3) 0.0332(3) 0.0053(2) 0.0131(2) -0.0002(2)
O2 0.0363(9) 0.0382(9) 0.0376(9) 0.0087(8) 0.0098(7) -0.0055(7)
N2 0.0308(10) 0.0279(10) 0.0330(10) 0.0038(8) 0.0079(8) 0.0025(8)
C2 0.0294(12) 0.0529(16) 0.0335(13) 0.0010(11) 0.0056(10) -0.0144(11)
C3 0.0394(14) 0.0367(13) 0.0424(14) -0.0011(11) 0.0081(11) -0.0080(11)
O3 0.0568(12) 0.0368(10) 0.0316(9) 0.0014(7) 0.0097(8) -0.0050(9)
C4 0.0362(13) 0.0337(12) 0.0367(13) 0.0074(10) 0.0056(10) -0.0045(10)
O4 0.0732(15) 0.0438(11) 0.0314(9) -0.0059(8) -0.0052(9) -0.0031(10)
O5 0.0410(11) 0.0576(13) 0.0769(15) -0.0138(11) 0.0348(11) -0.0051(10)
C5 0.0230(10) 0.0340(11) 0.0324(11) 0.0050(9) 0.0068(8) -0.0019(9)
O6 0.0439(11) 0.0329(9) 0.0595(12) -0.0025(9) 0.0208(9) 0.0065(8)
C6 0.0262(11) 0.0360(12) 0.0398(12) 0.0100(10) 0.0070(9) 0.0037(10)
O7 0.0441(11) 0.0443(11) 0.0478(11) -0.0182(9) 0.0111(9) -0.0025(9)
C7 0.0274(11) 0.0525(16) 0.0345(12) 0.0139(11) 0.0040(9) -0.0032(11)
O8 0.0473(13) 0.0761(16) 0.0743(15) -0.0372(14) -0.0074(11) 0.0296(12)
C8 0.0343(12) 0.0275(11) 0.0403(13) 0.0086(10) 0.0062(10) 0.0071(10)
C9 0.0302(11) 0.0317(12) 0.0355(12) 0.0009(9) 0.0030(9) 0.0078(9)
O9 0.0332(10) 0.0592(12) 0.0536(12) 0.0103(10) 0.0232(9) 0.0024(9)
C10 0.0347(13) 0.0556(17) 0.0354(13) 0.0056(12) -0.0031(10) 0.0042(12)
O10 0.0265(9) 0.0475(10) 0.0471(10) 0.0204(9) 0.0156(8) 0.0061(8)
C11 0.0480(19) 0.140(4) 0.0412(18) -0.020(2) -0.0055(14) 0.003(2)
O11 0.0345(10) 0.0477(11) 0.0524(11) -0.0015(9) 0.0198(8) 0.0064(8)
C12 0.0356(16) 0.106(3) 0.0543(19) 0.003(2) -0.0051(13) -0.0084(18)
O12 0.0523(11) 0.0467(11) 0.0378(10) 0.0104(9) 0.0174(9) -0.0081(9)
C13 0.0239(10) 0.0272(10) 0.0318(11) -0.0028(9) 0.0051(9) 0.0032(8)
C14 0.0271(11) 0.0260(10) 0.0283(11) -0.0012(8) 0.0047(9) 0.0035(8)
C16 0.0358(13) 0.0345(12) 0.0297(11) -0.0011(9) 0.0091(10) 0.0078(10)
C15 0.0298(11) 0.0278(10) 0.0247(10) 0.0007(8) 0.0047(8) 0.0033(9)
C17 0.0465(14) 0.0283(12) 0.0395(13) -0.0037(10) 0.0106(11) 0.0095(10)
C18 0.0498(15) 0.0254(11) 0.0501(15) -0.0009(11) 0.0148(12) 0.0014(11)
C19 0.0358(13) 0.0288(11) 0.0410(13) 0.0008(10) 0.0124(10) 0.0002(10)
C20 0.0244(10) 0.0288(11) 0.0326(11) -0.0048(9) 0.0073(8) 0.0022(9)
C21 0.0259(11) 0.0354(12) 0.0292(11) -0.0044(9) 0.0099(9) 0.0007(9)
C22 0.0389(15) 0.0582(18) 0.0625(19) 0.0336(15) 0.0178(13) 0.0114(13)
C23 0.0357(13) 0.0351(12) 0.0376(13) -0.0083(10) 0.0063(10) 0.0053(10)
C24 0.069(2) 0.0413(16) 0.0572(18) -0.0223(14) 0.0198(16) 0.0005(15)
C26 0.0422(14) 0.0382(13) 0.0397(14) -0.0045(11) 0.0125(11) -0.0013(11)
C25 0.0248(11) 0.0426(13) 0.0392(13) -0.0072(11) 0.0002(9) 0.0077(10)
C27 0.0458(15) 0.0344(13) 0.0457(15) -0.0006(11) 0.0150(12) 0.0093(11)
C28 0.0351(13) 0.0354(13) 0.0397(13) 0.0044(11) 0.0087(10) 0.0032(10)
C29 0.0236(10) 0.0291(11) 0.0330(11) 0.0006(9) 0.0073(9) -0.0035(9)
C30 0.0258(10) 0.0321(11) 0.0383(12) 0.0003(10) 0.0033(9) 0.0025(9)
C31 0.0355(12) 0.0377(12) 0.0337(12) 0.0003(10) 0.0035(10) -0.0012(11)
C32 0.0255(10) 0.0276(10) 0.0293(11) 0.0017(9) 0.0066(8) 0.0034(9)
C33 0.0277(11) 0.0285(10) 0.0245(10) 0.0008(8) 0.0077(8) 0.0017(9)
C34 0.0249(10) 0.0310(11) 0.0258(10) -0.0023(9) 0.0083(8) -0.0024(9)
C36 0.0215(10) 0.0279(10) 0.0265(10) -0.0032(8) 0.0047(8) 0.0018(8)
C35 0.0306(11) 0.0265(11) 0.0294(10) -0.0016(8) 0.0073(9) 0.0022(8)
C37 0.0317(11) 0.0326(11) 0.0295(11) 0.0031(9) 0.0042(9) 0.0012(9)
C38 0.0343(12) 0.0356(12) 0.0338(12) 0.0015(10) -0.0025(10) 0.0067(11)
C39 0.076(2) 0.068(2) 0.0437(17) -0.0110(16) 0.0182(16) 0.0115(19)
C40 0.0238(11) 0.0402(13) 0.0346(12) -0.0063(10) 0.0074(9) 0.0011(10)
C41 0.0236(10) 0.0303(10) 0.0270(10) -0.0044(9) 0.0070(8) 0.0018(8)
C42 0.0443(15) 0.0409(13) 0.0391(13) -0.0029(11) 0.0103(11) -0.0113(12)
C43 0.0435(14) 0.0432(15) 0.0343(12) -0.0086(11) 0.0128(11) -0.0045(11)
C44 0.0285(11) 0.0310(11) 0.0262(10) -0.0029(9) 0.0094(8) -0.0029(9)
C45 0.0349(12) 0.0385(13) 0.0279(11) -0.0040(10) 0.0104(9) 0.0017(10)
C46 0.112(3) 0.063(2) 0.0323(15) -0.0032(14) -0.0155(17) 0.002(2)
C47 0.0333(12) 0.0385(12) 0.0259(11) -0.0036(9) 0.0103(9) 0.0004(10)
C48 0.075(2) 0.0449(17) 0.093(3) 0.0050(18) 0.043(2) 0.0254(17)

loop_
_atom_type_symbol
_atom_type_description
_atom_type_scat_dispersion_real
_atom_type_scat_dispersion_imag
_atom_type_scat_source
C C 0.0033 0.0016 'International Tables Vol C Tables 4.2.6.8 and 6.1.1.4'
H H 0.0000 0.0000 'International Tables Vol C Tables 4.2.6.8 and 6.1.1.4'
N N 0.0061 0.0033 'International Tables Vol C Tables 4.2.6.8 and 6.1.1.4'
O O 0.0106 0.0060 'International Tables Vol C Tables 4.2.6.8 and 6.1.1.4'
S S 0.1246 0.1234 'International Tables Vol C Tables 4.2.6.8 and 6.1.1.4'

loop_
_geom_angle_atom_site_label_1
_geom_angle_atom_site_label_2
_geom_angle_atom_site_label_3
_geom_angle
O2 S1 O1 119.60(11)
O2 S1 N1 108.70(10)
O1 S1 N1 104.98(10)
O2 S1 C29 108.66(11)
O1 S1 C29 107.87(11)
N1 S1 C29 106.27(10)
C36 N1 C32 119.74(17)
C36 N1 S1 121.15(16)
C32 N1 S1 112.82(14)
C2 C1 H1A 109.5
C2 C1 H1B 109.5
H1A C1 H1B 109.5
C2 C1 H1C 109.5
H1A C1 H1C 109.5
H1B C1 H1C 109.5
O11 S2 O12 119.83(12)
O11 S2 N2 108.30(11)
O12 S2 N2 105.45(11)
O11 S2 C5 108.95(12)
O12 S2 C5 107.52(12)
N2 S2 C5 105.96(10)
C15 N2 C8 119.71(19)
C15 N2 S2 123.04(16)
C8 N2 S2 113.29(16)
C3 C2 C7 118.3(3)
C3 C2 C1 120.3(3)
C7 C2 C1 121.3(3)
C4 C3 C2 121.3(3)
C4 C3 H3 119.4
C2 C3 H3 119.4
C3 C4 C5 119.5(2)
C3 C4 H4 120.3
C5 C4 H4 120.3
C45 O4 C46 115.1(2)
C6 C5 C4 120.5(2)
C6 C5 S2 119.7(2)
C4 C5 S2 119.71(19)
C47 O6 C48 116.7(2)
C7 C6 C5 119.0(2)
C7 C6 H6 120.5
C5 C6 H6 120.5
C23 O7 C24 115.3(2)
C6 C7 C2 121.4(2)
C6 C7 H7 119.3
C2 C7 H7 119.3
N2 C8 C9 114.0(2)
N2 C8 H8A 108.8
C9 C8 H8A 108.8
N2 C8 H8B 108.8
C9 C8 H8B 108.8
H8A C8 H8B 107.7
C10 C9 C8 115.5(2)
C10 C9 C13 110.3(2)
C8 C9 C13 110.09(19)
C10 C9 H9 106.8
C8 C9 H9 106.8
C13 C9 H9 106.8
C11 C10 C12 121.5(3)
C11 C10 C9 123.3(3)
C12 C10 C9 115.2(3)
C21 O10 C22 116.47(19)
C10 C11 H11A 120.0
C10 C11 H11B 120.0
H11A C11 H11B 120.0
C10 C12 H12A 109.5
C10 C12 H12B 109.5
H12A C12 H12B 109.5
C10 C12 H12C 109.5
H12A C12 H12C 109.5
H12B C12 H12C 109.5
C14 C13 C9 106.93(18)
C14 C13 C20 112.15(18)
C9 C13 C20 113.19(19)
C14 C13 H13 108.1
C9 C13 H13 108.1
C20 C13 H13 108.1
C19 C14 C15 119.2(2)
C19 C14 C13 120.7(2)
C15 C14 C13 119.8(2)
C17 C16 C15 119.7(2)
C17 C16 H16 120.1
C15 C16 H16 120.1
C16 C15 C14 119.8(2)
C16 C15 N2 120.7(2)
C14 C15 N2 119.3(2)
C18 C17 C16 120.7(2)
C18 C17 H17 119.7
C16 C17 H17 119.7
C17 C18 C19 119.6(2)
C17 C18 H18 120.2
C19 C18 H18 120.2
C18 C19 C14 120.9(2)
C18 C19 H19 119.6
C14 C19 H19 119.6
C23 C20 C21 107.51(19)
C23 C20 C13 111.50(19)
C21 C20 C13 110.05(19)
C23 C20 H20 109.2
C21 C20 H20 109.2
C13 C20 H20 109.2
O9 C21 O10 124.4(2)
O9 C21 C20 124.5(2)
O10 C21 C20 111.13(19)
O10 C22 H22A 109.5
O10 C22 H22B 109.5
H22A C22 H22B 109.5
O10 C22 H22C 109.5
H22A C22 H22C 109.5
H22B C22 H22C 109.5
O8 C23 O7 123.9(2)
O8 C23 C20 125.5(2)
O7 C23 C20 110.6(2)
O7 C24 H24A 109.5
O7 C24 H24B 109.5
H24A C24 H24B 109.5
O7 C24 H24C 109.5
H24A C24 H24C 109.5
H24B C24 H24C 109.5
C27 C26 C31 118.3(2)
C27 C26 C39 120.9(3)
C31 C26 C39 120.8(3)
C40 C25 C38 119.9(2)
C40 C25 H25 120.0
C38 C25 H25 120.0
C28 C27 C26 122.0(2)
C28 C27 H27 119.0
C26 C27 H27 119.0
C27 C28 C29 118.5(2)
C27 C28 H28 120.8
C29 C28 H28 120.8
C30 C29 C28 120.9(2)
C30 C29 S1 119.77(18)
C28 C29 S1 119.24(19)
C31 C30 C29 119.1(2)
C31 C30 H30 120.4
C29 C30 H30 120.4
C30 C31 C26 121.1(2)
C30 C31 H31 119.4
C26 C31 H31 119.4
N1 C32 C33 113.92(18)
N1 C32 H32A 108.8
C33 C32 H32A 108.8
N1 C32 H32B 108.8
C33 C32 H32B 108.8
H32A C32 H32B 107.7
C35 C33 C32 115.95(18)
C35 C33 C34 111.38(18)
C32 C33 C34 109.82(18)
C35 C33 H33 106.4
C32 C33 H33 106.4
C34 C33 H33 106.4
C41 C34 C44 112.01(19)
C41 C34 C33 107.69(17)
C44 C34 C33 112.85(18)
C41 C34 H34 108.0
C44 C34 H34 108.0
C33 C34 H34 108.0
C37 C36 C41 119.8(2)
C37 C36 N1 120.19(19)
C41 C36 N1 119.9(2)
C43 C35 C42 121.2(2)
C43 C35 C33 123.8(2)
C42 C35 C33 115.00(19)
C38 C37 C36 120.2(2)
C38 C37 H37 119.9
C36 C37 H37 119.9
C25 C38 C37 120.0(2)
C25 C38 H38 120.0
C37 C38 H38 120.0
C26 C39 H39A 109.5
C26 C39 H39B 109.5
H39A C39 H39B 109.5
C26 C39 H39C 109.5
H39A C39 H39C 109.5
H39B C39 H39C 109.5
C25 C40 C41 121.1(2)
C25 C40 H40 119.5
C41 C40 H40 119.5
C40 C41 C36 118.9(2)
C40 C41 C34 121.1(2)
C36 C41 C34 119.84(19)
C35 C42 H42A 109.5
C35 C42 H42B 109.5
H42A C42 H42B 109.5
C35 C42 H42C 109.5
H42A C42 H42C 109.5
H42B C42 H42C 109.5
C35 C43 H43A 120.0
C35 C43 H43B 120.0
H43A C43 H43B 120.0
C47 C44 C45 107.46(18)
C47 C44 C34 109.44(19)
C45 C44 C34 112.12(19)
C47 C44 H44 109.3
C45 C44 H44 109.3
C34 C44 H44 109.3
O3 C45 O4 124.2(2)
O3 C45 C44 125.6(2)
O4 C45 C44 110.1(2)
O4 C46 H46A 109.5
O4 C46 H46B 109.5
H46A C46 H46B 109.5
O4 C46 H46C 109.5
H46A C46 H46C 109.5
H46B C46 H46C 109.5
O5 C47 O6 124.5(2)
O5 C47 C44 123.9(2)
O6 C47 C44 111.6(2)
O6 C48 H48A 109.5
O6 C48 H48B 109.5
H48A C48 H48B 109.5
O6 C48 H48C 109.5
H48A C48 H48C 109.5
H48B C48 H48C 109.5

loop_
_geom_bond_atom_site_label_1
_geom_bond_atom_site_label_2
_geom_bond_distance
S1 O2 1.4274(18)
S1 O1 1.4361(17)
S1 N1 1.6560(19)
S1 C29 1.760(2)
N1 C36 1.435(3)
N1 C32 1.494(3)
C1 C2 1.506(4)
C1 H1A 0.9800
C1 H1B 0.9800
C1 H1C 0.9800
S2 O11 1.430(2)
S2 O12 1.4324(19)
S2 N2 1.656(2)
S2 C5 1.759(2)
N2 C15 1.433(3)
N2 C8 1.490(3)
C2 C3 1.390(4)
C2 C7 1.391(4)
C3 C4 1.376(4)
C3 H3 0.9500
O3 C45 1.201(3)
C4 C5 1.393(4)
C4 H4 0.9500
O4 C45 1.326(3)
O4 C46 1.447(4)
O5 C47 1.198(3)
C5 C6 1.387(3)
O6 C47 1.319(3)
O6 C48 1.447(3)
C6 C7 1.385(4)
C6 H6 0.9500
O7 C23 1.330(3)
O7 C24 1.446(3)
C7 H7 0.9500
O8 C23 1.192(3)
C8 C9 1.524(3)
C8 H8A 0.9900
C8 H8B 0.9900
C9 C10 1.518(4)
C9 C13 1.548(3)
C9 H9 1.0000
O9 C21 1.196(3)
C10 C11 1.310(5)
C10 C12 1.492(4)
O10 C21 1.318(3)
O10 C22 1.449(3)
C11 H11A 0.9500
C11 H11B 0.9500
C12 H12A 0.9800
C12 H12B 0.9800
C12 H12C 0.9800
C13 C14 1.509(3)
C13 C20 1.548(3)
C13 H13 1.0000
C14 C19 1.390(3)
C14 C15 1.399(3)
C16 C17 1.387(4)
C16 C15 1.394(3)
C16 H16 0.9500
C17 C18 1.381(4)
C17 H17 0.9500
C18 C19 1.383(4)
C18 H18 0.9500
C19 H19 0.9500
C20 C23 1.518(3)
C20 C21 1.522(3)
C20 H20 1.0000
C22 H22A 0.9800
C22 H22B 0.9800
C22 H22C 0.9800
C24 H24A 0.9800
C24 H24B 0.9800
C24 H24C 0.9800
C26 C27 1.386(4)
C26 C31 1.392(4)
C26 C39 1.505(4)
C25 C40 1.382(4)
C25 C38 1.386(4)
C25 H25 0.9500
C27 C28 1.380(4)
C27 H27 0.9500
C28 C29 1.394(3)
C28 H28 0.9500
C29 C30 1.387(3)
C30 C31 1.384(3)
C30 H30 0.9500
C31 H31 0.9500
C32 C33 1.524(3)
C32 H32A 0.9900
C32 H32B 0.9900
C33 C35 1.518(3)
C33 C34 1.545(3)
C33 H33 1.0000
C34 C41 1.514(3)
C34 C44 1.539(3)
C34 H34 1.0000
C36 C37 1.395(3)
C36 C41 1.403(3)
C35 C43 1.323(3)
C35 C42 1.503(3)
C37 C38 1.390(3)
C37 H37 0.9500
C38 H38 0.9500
C39 H39A 0.9800
C39 H39B 0.9800
C39 H39C 0.9800
C40 C41 1.393(3)
C40 H40 0.9500
C42 H42A 0.9800
C42 H42B 0.9800
C42 H42C 0.9800
C43 H43A 0.9500
C43 H43B 0.9500
C44 C47 1.520(3)
C44 C45 1.525(3)
C44 H44 1.0000
C46 H46A 0.9800
C46 H46B 0.9800
C46 H46C 0.9800
C48 H48A 0.9800
C48 H48B 0.9800
C48 H48C 0.9800
